data_4103030
loop_
_publ_author_name
'Manuel Weber'
'Sascha Jautze'
'Wolfgang Frey'
'Ren\'e Peters'

_publ_section_title
;
 Bispalladacycle-Catalyzed Br\/onsted Acid/Base-Promoted Asymmetric Tandem
 Azlactone Formation-Michael Addition
;
_journal_name_full 'Journal of the American Chemical Society'
_journal_page_first 12222
_journal_page_last 12225
_journal_paper_doi 10.1021/ja106088v
_journal_volume 132
_journal_year 2010
_chemical_absolute_configuration syn
_chemical_formula_moiety 'C26 H23 N O3'
_chemical_formula_sum 'C26 H23 N O3'
_chemical_formula_weight 397.45
_chemical_name_systematic
; 
 ? 
;
_space_group_IT_number 4
_symmetry_cell_setting monoclinic
_symmetry_space_group_name_Hall 'P 2yb'
_symmetry_space_group_name_H-M 'P 1 21 1'
_atom_sites_solution_hydrogens geom
_atom_sites_solution_primary direct
_atom_sites_solution_secondary difmap
_audit_creation_method SHELXL-97
_cell_angle_alpha 90.00
_cell_angle_beta 98.090(11)
_cell_angle_gamma 90.00
_cell_formula_units_Z 2
_cell_length_a 10.5548(16)
_cell_length_b 6.4174(10)
_cell_length_c 15.7227(19)
_cell_measurement_reflns_used 36
_cell_measurement_temperature 293(2)
_cell_measurement_theta_max 13
_cell_measurement_theta_min 11
_cell_volume 1054.4(3)
_computing_cell_refinement 'Siemens P3/PC Data Collection System'
_computing_data_collection 'Siemens P3/PC Data Collection System'
_computing_data_reduction 'SHELXTL-plus XDISK (Sheldrick, 1991)'
_computing_molecular_graphics 'SHELXTL-plus, XP (Sheldrick, 1991)'
_computing_structure_refinement 'SHELXL-97 (Sheldrick, 1997)'
_computing_structure_solution 'SHELXS-97 (Sheldrick, 1990)'
_diffrn_ambient_temperature 293(2)
_diffrn_measured_fraction_theta_full 0.999
_diffrn_measured_fraction_theta_max 0.999
_diffrn_measurement_device_type 'Nicolet P3'
_diffrn_measurement_method Wyckoff-Scan
_diffrn_radiation_monochromator graphite
_diffrn_radiation_source 'fine-focus sealed tube'
_diffrn_radiation_type MoK\a
_diffrn_radiation_wavelength 0.71073
_diffrn_reflns_av_R_equivalents 0.0199
_diffrn_reflns_av_sigmaI/netI 0.0426
_diffrn_reflns_limit_h_max 13
_diffrn_reflns_limit_h_min 0
_diffrn_reflns_limit_k_max 8
_diffrn_reflns_limit_k_min -8
_diffrn_reflns_limit_l_max 20
_diffrn_reflns_limit_l_min -20
_diffrn_reflns_number 5350
_diffrn_reflns_theta_full 28.00
_diffrn_reflns_theta_max 28.00
_diffrn_reflns_theta_min 1.95
_diffrn_standards_decay_% 2
_diffrn_standards_interval_count 50
_diffrn_standards_number 3
_exptl_absorpt_coefficient_mu 0.082
_exptl_absorpt_correction_type none
_exptl_crystal_colour colourless
_exptl_crystal_density_diffrn 1.252
_exptl_crystal_density_method 'not measured'
_exptl_crystal_description plates
_exptl_crystal_F_000 420
_exptl_crystal_size_max 0.35
_exptl_crystal_size_mid 0.30
_exptl_crystal_size_min 0.15
_refine_diff_density_max 0.154
_refine_diff_density_min -0.133
_refine_diff_density_rms 0.031
_refine_ls_abs_structure_details 'Flack H D (1983), Acta Cryst. A39, 876-881'
_refine_ls_abs_structure_Flack -0.1(14)
_refine_ls_extinction_coef 0.0164(17)
_refine_ls_extinction_expression Fc^*^=kFc[1+0.001xFc^2^\l^3^/sin(2\q)]^-1/4^
_refine_ls_extinction_method SHELXL
_refine_ls_goodness_of_fit_ref 1.051
_refine_ls_hydrogen_treatment constr
_refine_ls_matrix_type full
_refine_ls_number_parameters 273
_refine_ls_number_reflns 5085
_refine_ls_number_restraints 1
_refine_ls_restrained_S_all 1.051
_refine_ls_R_factor_all 0.0798
_refine_ls_R_factor_gt 0.0522
_refine_ls_shift/su_max 0.000
_refine_ls_shift/su_mean 0.000
_refine_ls_structure_factor_coef Fsqd
_refine_ls_weighting_details 'calc w=1/[\s^2^(Fo^2^)+(0.0343P)^2^+0.1913P] where P=(Fo^2^+2Fc^2^)/3'
_refine_ls_weighting_scheme calc
_refine_ls_wR_factor_gt 0.1033
_refine_ls_wR_factor_ref 0.1139
_reflns_number_gt 3803
_reflns_number_total 5085
_reflns_threshold_expression >2sigma(I)
_cod_data_source_file ja106088v_si_001.cif
_cod_data_source_block s1735rm
_cod_original_sg_symbol_H-M 'P 21'
_cod_database_code 4103030

loop_
_symmetry_equiv_pos_as_xyz
'x, y, z'
'-x, y+1/2, -z'

loop_
_atom_site_label
_atom_site_type_symbol
_atom_site_fract_x
_atom_site_fract_y
_atom_site_fract_z
_atom_site_U_iso_or_equiv
_atom_site_adp_type
_atom_site_occupancy
_atom_site_symmetry_multiplicity
_atom_site_calc_flag
_atom_site_refinement_flags
O1 O 0.01056(17) -0.0627(3) 0.28030(11) 0.0563(5) Uani 1 1 d .
N1 N 0.08460(16) 0.4520(3) 0.22812(11) 0.0383(4) Uani 1 1 d .
C1 C 0.0459(2) 0.1097(4) 0.27037(14) 0.0422(5) Uani 1 1 d .
O2 O 0.15695(15) 0.1855(3) 0.31660(9) 0.0461(4) Uani 1 1 d .
C2 C 0.1711(2) 0.3872(3) 0.28596(13) 0.0373(5) Uani 1 1 d .
C3 C -0.0081(2) 0.2827(3) 0.21040(13) 0.0376(5) Uani 1 1 d .
O3 O -0.3470(3) 0.8018(5) 0.18710(19) 0.1063(9) Uani 1 1 d .
C4 C -0.1445(2) 0.3462(4) 0.22972(13) 0.0410(5) Uani 1 1 d .
H4 H -0.2039 0.2382 0.2046 0.049 Uiso 1 1 calc R
C5 C -0.1860(2) 0.5508(4) 0.18394(15) 0.0505(6) Uani 1 1 d .
H5A H -0.1296 0.6605 0.2092 0.061 Uiso 1 1 calc R
H5B H -0.1732 0.5378 0.1243 0.061 Uiso 1 1 calc R
C6 C -0.3219(3) 0.6186(6) 0.18631(17) 0.0669(8) Uani 1 1 d .
C7 C -0.4228(3) 0.4559(7) 0.1838(2) 0.0909(12) Uani 1 1 d .
H7A H -0.4155 0.3867 0.2384 0.136 Uiso 1 1 calc R
H7B H -0.4126 0.3563 0.1397 0.136 Uiso 1 1 calc R
H7C H -0.5056 0.5199 0.1716 0.136 Uiso 1 1 calc R
C8 C 0.2882(2) 0.4948(4) 0.32312(14) 0.0420(5) Uani 1 1 d .
C9 C 0.3786(2) 0.3954(5) 0.38222(16) 0.0572(7) Uani 1 1 d .
H9 H 0.3637 0.2610 0.4007 0.069 Uiso 1 1 calc R
C10 C 0.4905(3) 0.4978(6) 0.41326(19) 0.0727(9) Uani 1 1 d .
H10 H 0.5508 0.4319 0.4531 0.087 Uiso 1 1 calc R
C11 C 0.5139(3) 0.6938(6) 0.3864(2) 0.0747(9) Uani 1 1 d .
H11 H 0.5908 0.7592 0.4067 0.090 Uiso 1 1 calc R
C12 C 0.4235(3) 0.7964(5) 0.3288(2) 0.0699(8) Uani 1 1 d .
H12 H 0.4385 0.9315 0.3112 0.084 Uiso 1 1 calc R
C13 C 0.3103(2) 0.6947(4) 0.29756(17) 0.0528(6) Uani 1 1 d .
H13 H 0.2489 0.7626 0.2591 0.063 Uiso 1 1 calc R
C14 C -0.0161(2) 0.2046(4) 0.11646(13) 0.0497(6) Uani 1 1 d .
H14A H -0.0708 0.0826 0.1094 0.060 Uiso 1 1 calc R
H14B H -0.0560 0.3119 0.0783 0.060 Uiso 1 1 calc R
C15 C 0.1111(2) 0.1501(4) 0.09006(13) 0.0463(6) Uani 1 1 d .
C16 C 0.1601(3) -0.0478(5) 0.10029(17) 0.0629(7) Uani 1 1 d .
H16 H 0.1117 -0.1526 0.1210 0.075 Uiso 1 1 calc R
C17 C 0.2800(3) -0.0931(6) 0.0803(2) 0.0842(11) Uani 1 1 d .
H17 H 0.3129 -0.2272 0.0883 0.101 Uiso 1 1 calc R
C18 C 0.3508(3) 0.0609(8) 0.0483(2) 0.0936(13) Uani 1 1 d .
H18 H 0.4323 0.0312 0.0356 0.112 Uiso 1 1 calc R
C19 C 0.3020(3) 0.2569(7) 0.0353(2) 0.0839(11) Uani 1 1 d .
H19 H 0.3491 0.3597 0.0122 0.101 Uiso 1 1 calc R
C20 C 0.1825(3) 0.3023(5) 0.05653(17) 0.0640(7) Uani 1 1 d .
H20 H 0.1497 0.4364 0.0482 0.077 Uiso 1 1 calc R
C21 C -0.1531(2) 0.3517(4) 0.32550(14) 0.0410(5) Uani 1 1 d .
C22 C -0.2040(2) 0.1830(4) 0.36346(15) 0.0516(6) Uani 1 1 d .
H22 H -0.2336 0.0687 0.3301 0.062 Uiso 1 1 calc R
C23 C -0.2115(3) 0.1822(5) 0.45134(16) 0.0610(7) Uani 1 1 d .
H23 H -0.2456 0.0674 0.4762 0.073 Uiso 1 1 calc R
C24 C -0.1690(2) 0.3489(5) 0.50076(17) 0.0612(7) Uani 1 1 d .
H24 H -0.1739 0.3482 0.5594 0.073 Uiso 1 1 calc R
C25 C -0.1191(3) 0.5177(5) 0.46387(16) 0.0602(7) Uani 1 1 d .
H25 H -0.0907 0.6320 0.4976 0.072 Uiso 1 1 calc R
C26 C -0.1105(2) 0.5199(4) 0.37639(15) 0.0503(6) Uani 1 1 d .
H26 H -0.0759 0.6351 0.3521 0.060 Uiso 1 1 calc R

loop_
_atom_site_aniso_label
_atom_site_aniso_U_11
_atom_site_aniso_U_22
_atom_site_aniso_U_33
_atom_site_aniso_U_23
_atom_site_aniso_U_13
_atom_site_aniso_U_12
O1 0.0622(11) 0.0418(10) 0.0648(11) 0.0042(8) 0.0083(8) -0.0057(9)
N1 0.0370(9) 0.0439(10) 0.0339(9) 0.0006(8) 0.0047(7) 0.0019(8)
C1 0.0461(12) 0.0421(13) 0.0391(11) -0.0005(9) 0.0082(9) 0.0012(10)
O2 0.0465(8) 0.0460(9) 0.0429(8) 0.0071(7) -0.0036(6) 0.0013(8)
C2 0.0397(11) 0.0395(12) 0.0331(10) -0.0006(9) 0.0065(8) 0.0025(9)
C3 0.0382(11) 0.0404(11) 0.0334(11) -0.0011(9) 0.0025(8) 0.0001(9)
O3 0.0956(18) 0.1030(19) 0.123(2) 0.0039(17) 0.0245(16) 0.0491(17)
C4 0.0338(10) 0.0508(13) 0.0374(10) -0.0033(10) 0.0016(8) -0.0036(10)
C5 0.0455(13) 0.0618(16) 0.0430(12) 0.0039(11) 0.0023(10) 0.0083(11)
C6 0.0592(17) 0.094(2) 0.0457(14) -0.0028(14) 0.0029(12) 0.0257(17)
C7 0.0384(14) 0.144(3) 0.087(2) -0.026(2) -0.0010(14) 0.014(2)
C8 0.0354(10) 0.0515(14) 0.0389(11) -0.0068(10) 0.0047(8) 0.0036(10)
C9 0.0468(13) 0.0722(19) 0.0492(13) -0.0050(13) -0.0049(11) 0.0033(13)
C10 0.0464(15) 0.103(3) 0.0634(18) -0.0126(18) -0.0098(13) 0.0043(17)
C11 0.0444(15) 0.101(3) 0.077(2) -0.029(2) 0.0029(13) -0.0148(17)
C12 0.0557(17) 0.0693(18) 0.087(2) -0.0180(16) 0.0189(15) -0.0178(15)
C13 0.0463(13) 0.0527(14) 0.0597(15) -0.0060(13) 0.0089(11) -0.0004(12)
C14 0.0489(13) 0.0630(15) 0.0354(11) -0.0069(11) -0.0005(9) 0.0011(12)
C15 0.0491(12) 0.0599(16) 0.0288(10) -0.0068(10) 0.0015(9) 0.0016(12)
C16 0.0700(17) 0.0678(17) 0.0512(15) -0.0077(13) 0.0095(13) 0.0094(15)
C17 0.083(2) 0.103(3) 0.0656(19) -0.0122(19) 0.0068(17) 0.037(2)
C18 0.0548(19) 0.156(4) 0.071(2) -0.038(3) 0.0138(16) 0.011(2)
C19 0.070(2) 0.125(3) 0.0614(19) -0.0203(19) 0.0258(16) -0.020(2)
C20 0.0710(18) 0.0752(19) 0.0472(14) -0.0046(14) 0.0131(13) -0.0025(16)
C21 0.0351(10) 0.0482(13) 0.0399(11) 0.0000(10) 0.0052(9) -0.0010(10)
C22 0.0503(13) 0.0541(14) 0.0511(13) -0.0030(12) 0.0097(10) -0.0115(12)
C23 0.0651(16) 0.0675(17) 0.0540(15) 0.0111(14) 0.0207(12) -0.0081(15)
C24 0.0530(14) 0.088(2) 0.0433(13) 0.0005(14) 0.0104(11) -0.0041(15)
C25 0.0552(15) 0.0776(18) 0.0482(14) -0.0170(14) 0.0083(12) -0.0079(14)
C26 0.0483(13) 0.0545(14) 0.0490(13) -0.0048(12) 0.0102(10) -0.0061(11)

loop_
_atom_type_symbol
_atom_type_description
_atom_type_scat_dispersion_real
_atom_type_scat_dispersion_imag
_atom_type_scat_source
C C 0.0033 0.0016 'International Tables Vol C Tables 4.2.6.8 and 6.1.1.4'
H H 0.0000 0.0000 'International Tables Vol C Tables 4.2.6.8 and 6.1.1.4'
N N 0.0061 0.0033 'International Tables Vol C Tables 4.2.6.8 and 6.1.1.4'
O O 0.0106 0.0060 'International Tables Vol C Tables 4.2.6.8 and 6.1.1.4'

loop_
_geom_angle_atom_site_label_1
_geom_angle_atom_site_label_2
_geom_angle_atom_site_label_3
_geom_angle
C2 N1 C3 106.79(17)
O1 C1 O2 121.4(2)
O1 C1 C3 131.9(2)
O2 C1 C3 106.69(18)
C1 O2 C2 105.65(16)
N1 C2 O2 116.82(18)
N1 C2 C8 128.0(2)
O2 C2 C8 115.14(17)
N1 C3 C1 104.04(16)
N1 C3 C14 111.49(17)
C1 C3 C14 108.72(18)
N1 C3 C4 112.25(17)
C1 C3 C4 110.22(18)
C14 C3 C4 109.93(17)
C21 C4 C5 113.08(19)
C21 C4 C3 112.50(16)
C5 C4 C3 109.97(19)
C21 C4 H4 107.0
C5 C4 H4 107.0
C3 C4 H4 107.0
C6 C5 C4 116.6(2)
C6 C5 H5A 108.2
C4 C5 H5A 108.2
C6 C5 H5B 108.2
C4 C5 H5B 108.2
H5A C5 H5B 107.3
O3 C6 C7 121.8(3)
O3 C6 C5 119.6(3)
C7 C6 C5 118.5(3)
C6 C7 H7A 109.5
C6 C7 H7B 109.5
H7A C7 H7B 109.5
C6 C7 H7C 109.5
H7A C7 H7C 109.5
H7B C7 H7C 109.5
C13 C8 C9 119.7(2)
C13 C8 C2 119.5(2)
C9 C8 C2 120.8(2)
C10 C9 C8 119.4(3)
C10 C9 H9 120.3
C8 C9 H9 120.3
C11 C10 C9 121.0(3)
C11 C10 H10 119.5
C9 C10 H10 119.5
C10 C11 C12 120.3(3)
C10 C11 H11 119.9
C12 C11 H11 119.9
C11 C12 C13 119.1(3)
C11 C12 H12 120.4
C13 C12 H12 120.4
C8 C13 C12 120.5(3)
C8 C13 H13 119.7
C12 C13 H13 119.7
C15 C14 C3 114.09(18)
C15 C14 H14A 108.7
C3 C14 H14A 108.7
C15 C14 H14B 108.7
C3 C14 H14B 108.7
H14A C14 H14B 107.6
C16 C15 C20 118.8(2)
C16 C15 C14 121.3(2)
C20 C15 C14 119.8(3)
C15 C16 C17 120.8(3)
C15 C16 H16 119.6
C17 C16 H16 119.6
C18 C17 C16 119.7(3)
C18 C17 H17 120.1
C16 C17 H17 120.1
C19 C18 C17 120.3(3)
C19 C18 H18 119.9
C17 C18 H18 119.9
C18 C19 C20 119.8(4)
C18 C19 H19 120.1
C20 C19 H19 120.1
C19 C20 C15 120.6(3)
C19 C20 H20 119.7
C15 C20 H20 119.7
C22 C21 C26 118.5(2)
C22 C21 C4 119.4(2)
C26 C21 C4 122.1(2)
C21 C22 C23 120.7(2)
C21 C22 H22 119.6
C23 C22 H22 119.6
C24 C23 C22 120.2(3)
C24 C23 H23 119.9
C22 C23 H23 119.9
C23 C24 C25 119.7(2)
C23 C24 H24 120.1
C25 C24 H24 120.1
C24 C25 C26 120.7(3)
C24 C25 H25 119.7
C26 C25 H25 119.7
C21 C26 C25 120.2(2)
C21 C26 H26 119.9
C25 C26 H26 119.9

loop_
_geom_bond_atom_site_label_1
_geom_bond_atom_site_label_2
_geom_bond_distance
O1 C1 1.185(3)
N1 C2 1.265(3)
N1 C3 1.463(3)
C1 O2 1.378(3)
C1 C3 1.515(3)
O2 C2 1.396(3)
C2 C8 1.464(3)
C3 C14 1.551(3)
C3 C4 1.566(3)
O3 C6 1.205(4)
C4 C21 1.522(3)
C4 C5 1.531(3)
C4 H4 0.9800
C5 C6 1.505(4)
C5 H5A 0.9700
C5 H5B 0.9700
C6 C7 1.488(5)
C7 H7A 0.9600
C7 H7B 0.9600
C7 H7C 0.9600
C8 C13 1.374(4)
C8 C9 1.389(3)
C9 C10 1.379(4)
C9 H9 0.9300
C10 C11 1.361(5)
C10 H10 0.9300
C11 C12 1.385(5)
C11 H11 0.9300
C12 C13 1.389(4)
C12 H12 0.9300
C13 H13 0.9300
C14 C15 1.501(3)
C14 H14A 0.9700
C14 H14B 0.9700
C15 C16 1.372(4)
C15 C20 1.383(4)
C16 C17 1.378(4)
C16 H16 0.9300
C17 C18 1.376(5)
C17 H17 0.9300
C18 C19 1.363(6)
C18 H18 0.9300
C19 C20 1.381(4)
C19 H19 0.9300
C20 H20 0.9300
C21 C22 1.381(3)
C21 C26 1.381(3)
C22 C23 1.395(3)
C22 H22 0.9300
C23 C24 1.361(4)
C23 H23 0.9300
C24 C25 1.368(4)
C24 H24 0.9300
C25 C26 1.391(3)
C25 H25 0.9300
C26 H26 0.9300

loop_
_geom_torsion_atom_site_label_1
_geom_torsion_atom_site_label_2
_geom_torsion_atom_site_label_3
_geom_torsion_atom_site_label_4
_geom_torsion
O1 C1 O2 C2 177.6(2)
C3 C1 O2 C2 -1.2(2)
C3 N1 C2 O2 -0.4(2)
C3 N1 C2 C8 177.0(2)
C1 O2 C2 N1 1.1(2)
C1 O2 C2 C8 -176.66(17)
C2 N1 C3 C1 -0.4(2)
C2 N1 C3 C14 -117.4(2)
C2 N1 C3 C4 118.79(19)
O1 C1 C3 N1 -177.6(2)
O2 C1 C3 N1 1.0(2)
O1 C1 C3 C14 -58.7(3)
O2 C1 C3 C14 119.90(19)
O1 C1 C3 C4 61.9(3)
O2 C1 C3 C4 -119.55(18)
N1 C3 C4 C21 -75.1(2)
C1 C3 C4 C21 40.3(2)
C14 C3 C4 C21 160.15(19)
N1 C3 C4 C5 51.9(2)
C1 C3 C4 C5 167.33(18)
C14 C3 C4 C5 -72.8(2)
C21 C4 C5 C6 -61.2(3)
C3 C4 C5 C6 172.1(2)
C4 C5 C6 O3 147.9(3)
C4 C5 C6 C7 -34.7(3)
N1 C2 C8 C13 3.1(3)
O2 C2 C8 C13 -179.5(2)
N1 C2 C8 C9 -175.3(2)
O2 C2 C8 C9 2.1(3)
C13 C8 C9 C10 -1.2(4)
C2 C8 C9 C10 177.2(2)
C8 C9 C10 C11 -0.5(4)
C9 C10 C11 C12 1.8(5)
C10 C11 C12 C13 -1.4(5)
C9 C8 C13 C12 1.6(4)
C2 C8 C13 C12 -176.9(2)
C11 C12 C13 C8 -0.3(4)
N1 C3 C14 C15 51.9(3)
C1 C3 C14 C15 -62.2(3)
C4 C3 C14 C15 177.0(2)
C3 C14 C15 C16 90.4(3)
C3 C14 C15 C20 -88.0(3)
C20 C15 C16 C17 2.1(4)
C14 C15 C16 C17 -176.4(2)
C15 C16 C17 C18 -1.0(5)
C16 C17 C18 C19 -1.0(5)
C17 C18 C19 C20 1.8(5)
C18 C19 C20 C15 -0.7(5)
C16 C15 C20 C19 -1.3(4)
C14 C15 C20 C19 177.2(2)
C5 C4 C21 C22 136.4(2)
C3 C4 C21 C22 -98.3(2)
C5 C4 C21 C26 -44.3(3)
C3 C4 C21 C26 81.1(3)
C26 C21 C22 C23 -0.3(4)
C4 C21 C22 C23 179.1(2)
C21 C22 C23 C24 0.3(4)
C22 C23 C24 C25 0.1(4)
C23 C24 C25 C26 -0.5(4)
C22 C21 C26 C25 0.0(4)
C4 C21 C26 C25 -179.4(2)
C24 C25 C26 C21 0.4(4)
